data_8105998
loop_
_publ_author_name
'Kirste, Matthias'
'Brietzke, Thomas'
'Holdt, Hans-J\"urgen'
'Schilde, Uwe'

_publ_section_title
;
 The crystal structure of 1,12-diazaperylene, C18H10N2
;
_journal_issue 6
_journal_name_full 'Zeitschrift f\"ur Kristallographie - New Crystal Structures'
_journal_page_first 1255
_journal_page_last 1257
_journal_paper_doi 10.1515/ncrs-2019-0385
_journal_volume 234
_journal_year 2019
_chemical_formula_moiety 'C18 H10 N2'
_chemical_formula_sum 'C18 H10 N2'
_chemical_formula_weight 254.28
_chemical_melting_point 532.0(10)
_chemical_name_systematic
;
 1,12-diazaperylene
;
_space_group_crystal_system monoclinic
_space_group_IT_number 14
_space_group_name_Hall '-P 2ybc'
_space_group_name_H-M_alt 'P 1 21/c 1'
_atom_sites_solution_hydrogens geom
_atom_sites_solution_primary direct
_atom_sites_solution_secondary difmap
_audit_creation_method SHELXL-2014/7
_cell_angle_alpha 90
_cell_angle_beta 105.363(8)
_cell_angle_gamma 90
_cell_formula_units_Z 4
_cell_length_a 7.9297(9)
_cell_length_b 11.4021(14)
_cell_length_c 13.3572(15)
_cell_measurement_reflns_used 11943
_cell_measurement_temperature 210(2)
_cell_measurement_theta_max 31.88
_cell_measurement_theta_min 2.67
_cell_volume 1164.5(2)
_computing_cell_refinement 'X-AREA (Stoe, 2015)'
_computing_data_collection 'X-AREA (Stoe, 2015)'
_computing_data_reduction 'X-RED (Stoe, 2015)'
_computing_molecular_graphics
;
 ORTEP-3 for Windows (Farrugia, 2012)
;
_computing_publication_material
; 
 SHELXL-2014/7 (Sheldrick, 2014)
;
_computing_structure_refinement 'SHELXL-2014/7 (Sheldrick, 2014)'
_computing_structure_solution 'SHELXS-2013/1 (Sheldrick, 2013)'
_diffrn_ambient_temperature 210(2)
_diffrn_detector 'Pilatus 200K'
_diffrn_measured_fraction_theta_full 0.997
_diffrn_measured_fraction_theta_max 0.997
_diffrn_measurement_details
; 
 2842 frames, exposure time = 25 s per frame,
 detector distance = 60 mm, \D\w = 0.5 \%
;
_diffrn_measurement_device '4-circle goniometer'
_diffrn_measurement_device_type 'STOE StadiVari'
_diffrn_measurement_method 'rotation method'
_diffrn_radiation_collimation '0.3 mm diameter'
_diffrn_radiation_monochromator 'graded multilayer mirror'
_diffrn_radiation_source 'Genix Microfocus'
_diffrn_radiation_type 'Mo K\a'
_diffrn_radiation_wavelength 0.71073
_diffrn_reflns_av_R_equivalents 0.0547
_diffrn_reflns_av_unetI/netI 0.0454
_diffrn_reflns_Laue_measured_fraction_full 0.997
_diffrn_reflns_Laue_measured_fraction_max 0.997
_diffrn_reflns_limit_h_max 9
_diffrn_reflns_limit_h_min -9
_diffrn_reflns_limit_k_max 13
_diffrn_reflns_limit_k_min -13
_diffrn_reflns_limit_l_max 15
_diffrn_reflns_limit_l_min -15
_diffrn_reflns_number 20040
_diffrn_reflns_point_group_measured_fraction_full 0.997
_diffrn_reflns_point_group_measured_fraction_max 0.997
_diffrn_reflns_theta_full 24.997
_diffrn_reflns_theta_max 24.997
_diffrn_reflns_theta_min 3.163
_diffrn_source_current 1.000
_diffrn_source_voltage 50
_exptl_absorpt_coefficient_mu 0.087
_exptl_absorpt_correction_T_max 0.9966
_exptl_absorpt_correction_T_min 0.9966
_exptl_absorpt_correction_type sphere
_exptl_absorpt_process_details 'X-Area (Stoe, 2015)'
_exptl_crystal_colour yellow
_exptl_crystal_density_diffrn 1.450
_exptl_crystal_density_method 'not measured'
_exptl_crystal_description 'flat needle'
_exptl_crystal_F_000 528
_exptl_crystal_size_max 0.30
_exptl_crystal_size_mid 0.08
_exptl_crystal_size_min 0.03
_exptl_crystal_size_rad 0.0549
_refine_diff_density_max 0.157
_refine_diff_density_min -0.124
_refine_diff_density_rms 0.027
_refine_ls_extinction_coef 0.013(3)
_refine_ls_extinction_expression Fc^*^=kFc[1+0.001xFc^2^\l^3^/sin(2\q)]^-1/4^
_refine_ls_extinction_method 'SHELXL-2014/7 (Sheldrick 2014'
_refine_ls_goodness_of_fit_ref 0.801
_refine_ls_hydrogen_treatment refU
_refine_ls_matrix_type full
_refine_ls_number_parameters 192
_refine_ls_number_reflns 2051
_refine_ls_number_restraints 0
_refine_ls_restrained_S_all 0.801
_refine_ls_R_factor_all 0.0619
_refine_ls_R_factor_gt 0.0325
_refine_ls_shift/su_max 0.000
_refine_ls_shift/su_mean 0.000
_refine_ls_structure_factor_coef Fsqd
_refine_ls_weighting_details 'w=1/[\s^2^(Fo^2^)+(0.044P)^2^+0.1246P] where P=(Fo^2^+2Fc^2^)/3'
_refine_ls_weighting_scheme calc
_refine_ls_wR_factor_gt 0.0703
_refine_ls_wR_factor_ref 0.0774
_reflns_number_gt 1229
_reflns_number_total 2051
_reflns_threshold_expression 'I > 2\s(I)'
_cod_data_source_file suppl_ncrs-2019-0385_suppl.cif
_cod_data_source_block k12p
_cod_depositor_comments
;
The following automatic conversions were performed:

data item '_chemical_melting_point' value '531-533' was changed to
'532.0(10)' -- the average value was taken and precision was
estimated.

Automatic conversion script
Id: cif_fix_values 8738 2021-04-28 16:35:53Z antanas 
;
_cod_original_sg_symbol_H-M 'P 21/c'
_cod_database_code 8105998
_shelx_space_group_comment
;
The symmetry employed for this shelxl refinement is uniquely defined
by the following loop, which should always be used as a source of
symmetry information in preference to the above space-group names.
They are only intended as comments.
;
_shelx_estimated_absorpt_t_min 0.974
_shelx_estimated_absorpt_t_max 0.997

loop_
_space_group_symop_operation_xyz
'x, y, z'
'-x, y+1/2, -z+1/2'
'-x, -y, -z'
'x, -y-1/2, z-1/2'

loop_
_atom_site_label
_atom_site_type_symbol
_atom_site_fract_x
_atom_site_fract_y
_atom_site_fract_z
_atom_site_U_iso_or_equiv
_atom_site_adp_type
_atom_site_occupancy
_atom_site_site_symmetry_order
_atom_site_calc_flag
_atom_site_refinement_flags_posn
_atom_site_refinement_flags_adp
_atom_site_refinement_flags_occupancy
_atom_site_disorder_assembly
_atom_site_disorder_group
C1 C 0.9113(2) 1.03165(14) 0.25918(12) 0.0448(4) Uani 1 1 d . . . . .
H1 H 1.0266 1.0505 0.2957 0.045(4) Uiso 1 1 calc R . . . .
C2 C 0.7818(2) 1.10273(14) 0.27236(11) 0.0422(4) Uani 1 1 d . . . . .
H2 H 0.8081 1.1692 0.3153 0.053(5) Uiso 1 1 calc R . . . .
C3 C 0.4638(2) 1.14306(14) 0.23109(11) 0.0421(4) Uani 1 1 d . . . . .
H3 H 0.4827 1.2116 0.2717 0.054(5) Uiso 1 1 calc R . . . .
C4 C 0.2987(2) 1.10912(14) 0.18233(12) 0.0451(4) Uani 1 1 d . . . . .
H4 H 0.2037 1.1539 0.1906 0.051(5) Uiso 1 1 calc R . . . .
C5 C 0.2670(2) 1.00865(14) 0.11996(11) 0.0396(4) Uani 1 1 d . . . . .
H5 H 0.1509 0.9865 0.0883 0.050(5) Uiso 1 1 calc R . . . .
C6 C 0.2102(2) 0.80169(14) -0.02114(12) 0.0428(4) Uani 1 1 d . . . . .
H6 H 0.1108 0.8418 -0.0135 0.048(5) Uiso 1 1 calc R . . . .
C7 C 0.1888(2) 0.70620(15) -0.08899(13) 0.0520(5) Uani 1 1 d . . . . .
H7 H 0.0757 0.6849 -0.1275 0.054(5) Uiso 1 1 calc R . . . .
C8 C 0.3279(2) 0.64386(15) -0.10020(12) 0.0507(5) Uani 1 1 d . . . . .
H8 H 0.3108 0.5797 -0.1460 0.057(5) Uiso 1 1 calc R . . . .
C9 C 0.6489(2) 0.61343(14) -0.04973(13) 0.0495(4) Uani 1 1 d . . . . .
H9 H 0.6392 0.5471 -0.0927 0.060(5) Uiso 1 1 calc R . . . .
C10 C 0.8073(2) 0.65045(15) 0.00631(12) 0.0499(5) Uani 1 1 d . . . . .
H10 H 0.9055 0.6074 0.0007 0.054(5) Uiso 1 1 calc R . . . .
C11 C 0.69583(18) 0.80484(12) 0.07775(10) 0.0313(3) Uani 1 1 d . . . . .
C12 C 0.72404(17) 0.90830(12) 0.14686(10) 0.0302(3) Uani 1 1 d . . . . .
C13 C 0.57669(17) 0.97427(12) 0.15639(10) 0.0284(3) Uani 1 1 d . . . . .
C14 C 0.40181(17) 0.94130(13) 0.10382(10) 0.0296(3) Uani 1 1 d . . . . .
C15 C 0.37367(18) 0.83850(12) 0.03483(10) 0.0310(3) Uani 1 1 d . . . . .
C16 C 0.52216(18) 0.77376(12) 0.02340(10) 0.0308(3) Uani 1 1 d . . . . .
C17 C 0.4982(2) 0.67485(13) -0.04340(11) 0.0390(4) Uani 1 1 d . . . . .
C18 C 0.60749(19) 1.07544(13) 0.22087(10) 0.0338(4) Uani 1 1 d . . . . .
N1 N 0.88720(15) 0.93566(12) 0.19737(9) 0.0406(3) Uani 1 1 d . . . . .
N2 N 0.83589(16) 0.74497(11) 0.07003(10) 0.0419(3) Uani 1 1 d . . . . .

loop_
_atom_site_aniso_label
_atom_site_aniso_U_11
_atom_site_aniso_U_22
_atom_site_aniso_U_33
_atom_site_aniso_U_23
_atom_site_aniso_U_13
_atom_site_aniso_U_12
C1 0.0383(10) 0.0481(11) 0.0416(9) 0.0018(8) -0.0006(8) -0.0089(8)
C2 0.0530(10) 0.0375(10) 0.0323(8) -0.0013(7) 0.0049(7) -0.0069(8)
C3 0.0586(12) 0.0374(10) 0.0336(8) -0.0005(7) 0.0182(8) 0.0066(8)
C4 0.0496(10) 0.0486(10) 0.0423(9) 0.0041(8) 0.0215(8) 0.0158(8)
C5 0.0322(9) 0.0494(10) 0.0387(9) 0.0051(7) 0.0118(7) 0.0063(7)
C6 0.0361(9) 0.0430(10) 0.0454(9) 0.0058(8) 0.0042(7) -0.0056(7)
C7 0.0501(11) 0.0465(11) 0.0509(10) 0.0015(8) -0.0014(9) -0.0182(9)
C8 0.0711(13) 0.0358(10) 0.0409(9) -0.0034(8) 0.0075(9) -0.0135(9)
C9 0.0762(13) 0.0348(10) 0.0400(9) -0.0016(8) 0.0200(9) 0.0093(9)
C10 0.0615(12) 0.0452(11) 0.0470(10) 0.0047(8) 0.0214(9) 0.0210(9)
C11 0.0338(9) 0.0307(8) 0.0302(8) 0.0081(6) 0.0098(7) 0.0045(6)
C12 0.0298(8) 0.0317(8) 0.0288(7) 0.0065(6) 0.0073(6) 0.0004(6)
C13 0.0339(8) 0.0294(8) 0.0231(7) 0.0065(6) 0.0095(6) 0.0011(6)
C14 0.0291(8) 0.0329(8) 0.0278(7) 0.0073(6) 0.0095(6) 0.0011(6)
C15 0.0328(8) 0.0309(8) 0.0285(7) 0.0074(6) 0.0069(6) -0.0014(6)
C16 0.0386(9) 0.0279(8) 0.0261(7) 0.0062(6) 0.0092(6) 0.0002(6)
C17 0.0557(11) 0.0286(9) 0.0333(8) 0.0034(7) 0.0128(8) -0.0021(7)
C18 0.0437(9) 0.0328(8) 0.0258(7) 0.0034(6) 0.0109(7) -0.0003(7)
N1 0.0332(8) 0.0443(8) 0.0413(7) 0.0034(6) 0.0045(6) -0.0016(6)
N2 0.0435(8) 0.0411(8) 0.0428(7) 0.0043(6) 0.0145(6) 0.0135(6)

loop_
_atom_type_symbol
_atom_type_description
_atom_type_scat_dispersion_real
_atom_type_scat_dispersion_imag
_atom_type_scat_source
C C 0.0033 0.0016 'International Tables Vol C Tables 4.2.6.8 and 6.1.1.4'
H H 0.0000 0.0000 'International Tables Vol C Tables 4.2.6.8 and 6.1.1.4'
N N 0.0061 0.0033 'International Tables Vol C Tables 4.2.6.8 and 6.1.1.4'

loop_
_geom_angle_atom_site_label_1
_geom_angle_atom_site_label_2
_geom_angle_atom_site_label_3
_geom_angle
_geom_angle_site_symmetry_1
_geom_angle_site_symmetry_3
N1 C1 C2 124.95(14) . .
N1 C1 H1 117.5 . .
C2 C1 H1 117.5 . .
C1 C2 C18 118.98(15) . .
C1 C2 H2 120.5 . .
C18 C2 H2 120.5 . .
C4 C3 C18 119.94(15) . .
C4 C3 H3 120.0 . .
C18 C3 H3 120.0 . .
C3 C4 C5 121.22(15) . .
C3 C4 H4 119.4 . .
C5 C4 H4 119.4 . .
C14 C5 C4 121.62(15) . .
C14 C5 H5 119.2 . .
C4 C5 H5 119.2 . .
C15 C6 C7 121.57(16) . .
C15 C6 H6 119.2 . .
C7 C6 H6 119.2 . .
C8 C7 C6 121.22(16) . .
C8 C7 H7 119.4 . .
C6 C7 H7 119.4 . .
C7 C8 C17 120.14(16) . .
C7 C8 H8 119.9 . .
C17 C8 H8 119.9 . .
C10 C9 C17 119.49(16) . .
C10 C9 H9 120.3 . .
C17 C9 H9 120.3 . .
C9 C10 N2 125.00(16) . .
C9 C10 H10 117.5 . .
N2 C10 H10 117.5 . .
N2 C11 C16 123.25(14) . .
N2 C11 C12 117.81(13) . .
C16 C11 C12 118.94(13) . .
N1 C12 C13 122.87(13) . .
N1 C12 C11 118.07(13) . .
C13 C12 C11 119.06(12) . .
C18 C13 C12 118.01(12) . .
C18 C13 C14 119.99(13) . .
C12 C13 C14 122.00(13) . .
C5 C14 C13 117.93(14) . .
C5 C14 C15 123.12(13) . .
C13 C14 C15 118.94(13) . .
C6 C15 C16 117.82(14) . .
C6 C15 C14 123.15(14) . .
C16 C15 C14 119.02(13) . .
C17 C16 C11 118.02(13) . .
C17 C16 C15 119.98(13) . .
C11 C16 C15 122.01(13) . .
C9 C17 C8 123.47(16) . .
C9 C17 C16 117.31(15) . .
C8 C17 C16 119.22(15) . .
C2 C18 C3 123.07(15) . .
C2 C18 C13 117.70(14) . .
C3 C18 C13 119.23(14) . .
C12 N1 C1 117.45(13) . .
C11 N2 C10 116.93(14) . .

loop_
_geom_bond_atom_site_label_1
_geom_bond_atom_site_label_2
_geom_bond_distance
_geom_bond_site_symmetry_2
C1 N1 1.354(2) .
C1 C2 1.356(2) .
C1 H1 0.9400 .
C2 C18 1.406(2) .
C2 H2 0.9400 .
C3 C4 1.355(2) .
C3 C18 1.412(2) .
C3 H3 0.9400 .
C4 C5 1.399(2) .
C4 H4 0.9400 .
C5 C14 1.379(2) .
C5 H5 0.9400 .
C6 C15 1.379(2) .
C6 C7 1.398(2) .
C6 H6 0.9400 .
C7 C8 1.354(2) .
C7 H7 0.9400 .
C8 C17 1.407(2) .
C8 H8 0.9400 .
C9 C10 1.349(2) .
C9 C17 1.407(2) .
C9 H9 0.9400 .
C10 N2 1.355(2) .
C10 H10 0.9400 .
C11 N2 1.3307(17) .
C11 C16 1.4211(19) .
C11 C12 1.478(2) .
C12 N1 1.3282(17) .
C12 C13 1.4234(19) .
C13 C18 1.4214(19) .
C13 C14 1.4288(19) .
C14 C15 1.471(2) .
C15 C16 1.432(2) .
C16 C17 1.4192(19) .

loop_
_geom_torsion_atom_site_label_1
_geom_torsion_atom_site_label_2
_geom_torsion_atom_site_label_3
_geom_torsion_atom_site_label_4
_geom_torsion
_geom_torsion_site_symmetry_1
_geom_torsion_site_symmetry_2
_geom_torsion_site_symmetry_3
_geom_torsion_site_symmetry_4
N1 C1 C2 C18 1.6(2) . . . .
C18 C3 C4 C5 -1.1(2) . . . .
C3 C4 C5 C14 -1.3(2) . . . .
C15 C6 C7 C8 1.9(2) . . . .
C6 C7 C8 C17 -0.2(2) . . . .
C17 C9 C10 N2 -0.3(2) . . . .
N2 C11 C12 N1 -0.06(19) . . . .
C16 C11 C12 N1 179.69(12) . . . .
N2 C11 C12 C13 179.79(12) . . . .
C16 C11 C12 C13 -0.45(18) . . . .
N1 C12 C13 C18 1.71(19) . . . .
C11 C12 C13 C18 -178.14(12) . . . .
N1 C12 C13 C14 -178.05(13) . . . .
C11 C12 C13 C14 2.10(18) . . . .
C4 C5 C14 C13 2.5(2) . . . .
C4 C5 C14 C15 -176.96(13) . . . .
C18 C13 C14 C5 -1.53(19) . . . .
C12 C13 C14 C5 178.23(13) . . . .
C18 C13 C14 C15 177.99(12) . . . .
C12 C13 C14 C15 -2.25(18) . . . .
C7 C6 C15 C16 -1.6(2) . . . .
C7 C6 C15 C14 177.54(13) . . . .
C5 C14 C15 C6 1.2(2) . . . .
C13 C14 C15 C6 -178.33(13) . . . .
C5 C14 C15 C16 -179.75(13) . . . .
C13 C14 C15 C16 0.75(18) . . . .
N2 C11 C16 C17 -0.9(2) . . . .
C12 C11 C16 C17 179.34(12) . . . .
N2 C11 C16 C15 178.73(13) . . . .
C12 C11 C16 C15 -1.01(19) . . . .
C6 C15 C16 C17 -0.36(19) . . . .
C14 C15 C16 C17 -179.49(13) . . . .
C6 C15 C16 C11 179.99(13) . . . .
C14 C15 C16 C11 0.86(19) . . . .
C10 C9 C17 C8 178.94(15) . . . .
C10 C9 C17 C16 -0.4(2) . . . .
C7 C8 C17 C9 179.07(15) . . . .
C7 C8 C17 C16 -1.6(2) . . . .
C11 C16 C17 C9 0.93(19) . . . .
C15 C16 C17 C9 -178.73(13) . . . .
C11 C16 C17 C8 -178.40(13) . . . .
C15 C16 C17 C8 1.9(2) . . . .
C1 C2 C18 C3 178.97(14) . . . .
C1 C2 C18 C13 -0.6(2) . . . .
C4 C3 C18 C2 -177.45(14) . . . .
C4 C3 C18 C13 2.1(2) . . . .
C12 C13 C18 C2 -0.95(19) . . . .
C14 C13 C18 C2 178.82(12) . . . .
C12 C13 C18 C3 179.50(12) . . . .
C14 C13 C18 C3 -0.7(2) . . . .
C13 C12 N1 C1 -0.8(2) . . . .
C11 C12 N1 C1 179.02(13) . . . .
C2 C1 N1 C12 -0.9(2) . . . .
C16 C11 N2 C10 0.3(2) . . . .
C12 C11 N2 C10 -179.99(13) . . . .
C9 C10 N2 C11 0.4(2) . . . .
